data_7052990
loop_
_publ_author_name
'Werkema, Evan L.'
'Castro, Ludovic'
'Maron, Laurent'
'Eisenstein, Odile'
'Andersen, Richard A.'

_publ_section_title
;
 Cleaving bonds in CH3OSO2CF3 with [1,2,4-(Me3C)3C5H2]2CeH; an
 experimental and computational study
;
_journal_issue 1
_journal_name_full 'New Journal of Chemistry'
_journal_page_first 132
_journal_paper_doi 10.1039/c2nj40624a
_journal_volume 37
_journal_year 2013
_chemical_formula_sum 'C35 H58 Ce F3 O3 S'
_chemical_formula_weight 755.99
_chemical_name_common ceotf
_chemical_name_systematic
;
?
;
_space_group_IT_number 14
_symmetry_cell_setting monoclinic
_symmetry_space_group_name_Hall '-P 2yn'
_symmetry_space_group_name_H-M 'P 1 21/n 1'
_atom_sites_solution_hydrogens geom
_atom_sites_solution_primary direct
_atom_sites_solution_secondary difmap
_audit_creation_method SHELXL-97
_cell_angle_alpha 90.00
_cell_angle_beta 98.267(2)
_cell_angle_gamma 90.00
_cell_formula_units_Z 4
_cell_length_a 10.5673(12)
_cell_length_b 21.532(2)
_cell_length_c 16.3041(18)
_cell_measurement_reflns_used 9738
_cell_measurement_temperature 100(2)
_cell_measurement_theta_max 25.35
_cell_measurement_theta_min 2.47
_cell_volume 3671.2(7)
_computing_cell_refinement 'Bruker SAINT'
_computing_data_collection 'Bruker APEX2'
_computing_data_reduction 'Bruker SAINT'
_computing_molecular_graphics ORTEP-32
_computing_publication_material WinGX
_computing_structure_refinement 'SHELXL-97 (Sheldrick, 2008)'
_computing_structure_solution SIR-92
_diffrn_ambient_temperature 100(2)
_diffrn_detector_area_resol_mean 8.366
_diffrn_measured_fraction_theta_full 1.000
_diffrn_measured_fraction_theta_max 1.000
_diffrn_measurement_device_type 'Bruker APEX-I CCD'
_diffrn_measurement_method '\f and \w scans'
_diffrn_radiation_monochromator graphite
_diffrn_radiation_source 'fine-focus sealed tube'
_diffrn_radiation_type MoK\a
_diffrn_radiation_wavelength 0.71073
_diffrn_reflns_av_R_equivalents 0.0313
_diffrn_reflns_av_sigmaI/netI 0.0190
_diffrn_reflns_limit_h_max 12
_diffrn_reflns_limit_h_min -12
_diffrn_reflns_limit_k_max 25
_diffrn_reflns_limit_k_min -25
_diffrn_reflns_limit_l_max 19
_diffrn_reflns_limit_l_min -19
_diffrn_reflns_number 46441
_diffrn_reflns_theta_full 25.00
_diffrn_reflns_theta_max 25.36
_diffrn_reflns_theta_min 1.58
_exptl_absorpt_coefficient_mu 1.343
_exptl_absorpt_correction_T_max 0.9238
_exptl_absorpt_correction_T_min 0.8139
_exptl_absorpt_correction_type multi-scan
_exptl_absorpt_process_details SADABS
_exptl_crystal_colour yellow
_exptl_crystal_density_diffrn 1.368
_exptl_crystal_density_method 'not measured'
_exptl_crystal_description block
_exptl_crystal_F_000 1572
_exptl_crystal_size_max 0.16
_exptl_crystal_size_mid 0.12
_exptl_crystal_size_min 0.06
_refine_diff_density_max 1.045
_refine_diff_density_min -0.533
_refine_diff_density_rms 0.061
_refine_ls_extinction_method none
_refine_ls_goodness_of_fit_ref 1.067
_refine_ls_hydrogen_treatment constr
_refine_ls_matrix_type full
_refine_ls_number_parameters 406
_refine_ls_number_reflns 6719
_refine_ls_number_restraints 0
_refine_ls_restrained_S_all 1.067
_refine_ls_R_factor_all 0.0258
_refine_ls_R_factor_gt 0.0224
_refine_ls_shift/su_max 0.004
_refine_ls_shift/su_mean 0.000
_refine_ls_structure_factor_coef Fsqd
_refine_ls_weighting_details 'calc w=1/[\s^2^(Fo^2^)+(0.0192P)^2^+3.7609P] where P=(Fo^2^+2Fc^2^)/3'
_refine_ls_weighting_scheme calc
_refine_ls_wR_factor_gt 0.0499
_refine_ls_wR_factor_ref 0.0522
_reflns_number_gt 6134
_reflns_number_total 6719
_reflns_threshold_expression >2sigma(I)
_cod_data_source_file c2nj40624a.txt
_cod_data_source_block shelxla
_cod_depositor_comments
;
The following automatic conversions were performed:

'_symmetry_cell_setting' value 'Monoclinic' changed to 'monoclinic'
according to /home/saulius/struct/CIF-dictionaries/cif_core.dic
dictionary named 'cif_core.dic' version 2.4.2 from 2011-04-26.

Automatic conversion script
Id: cif_fix_values 1891 2012-01-12 08:04:46Z andrius 
;
_cod_original_sg_symbol_H-M P2(1)/n
_cod_database_code 7052990

loop_
_symmetry_equiv_pos_as_xyz
'x, y, z'
'-x+1/2, y+1/2, -z+1/2'
'-x, -y, -z'
'x-1/2, -y-1/2, z-1/2'

loop_
_atom_site_label
_atom_site_type_symbol
_atom_site_fract_x
_atom_site_fract_y
_atom_site_fract_z
_atom_site_U_iso_or_equiv
_atom_site_adp_type
_atom_site_occupancy
_atom_site_symmetry_multiplicity
_atom_site_calc_flag
_atom_site_refinement_flags
C1 C 0.04988(19) 0.06145(9) 0.63894(12) 0.0166(4) Uani 1 1 d .
C2 C -0.0688(2) 0.09218(9) 0.63035(13) 0.0191(4) Uani 1 1 d .
H2 H -0.0915 0.1261 0.5940 0.023 Uiso 1 1 calc R
C3 C -0.15008(19) 0.06582(10) 0.68313(13) 0.0204(4) Uani 1 1 d .
C4 C -0.07539(19) 0.01818(9) 0.73057(12) 0.0185(4) Uani 1 1 d .
C5 C 0.04588(19) 0.01729(9) 0.70209(12) 0.0161(4) Uani 1 1 d .
H5 H 0.1146 -0.0094 0.7229 0.019 Uiso 1 1 calc R
C6 C 0.1580(2) 0.07323(9) 0.58858(12) 0.0184(4) Uani 1 1 d .
C7 C 0.1048(2) 0.08881(14) 0.49899(14) 0.0373(6) Uani 1 1 d .
H7A H 0.0508 0.0546 0.4748 0.056 Uiso 1 1 calc R
H7B H 0.1756 0.0950 0.4671 0.056 Uiso 1 1 calc R
H7C H 0.0537 0.1269 0.4975 0.056 Uiso 1 1 calc R
C8 C 0.2428(2) 0.01548(12) 0.58854(17) 0.0358(6) Uani 1 1 d .
H8A H 0.2811 0.0058 0.6455 0.054 Uiso 1 1 calc R
H8B H 0.3107 0.0235 0.5548 0.054 Uiso 1 1 calc R
H8C H 0.1909 -0.0198 0.5653 0.054 Uiso 1 1 calc R
C9 C 0.2410(3) 0.12707(11) 0.62625(16) 0.0338(6) Uani 1 1 d .
H9A H 0.1874 0.1638 0.6300 0.051 Uiso 1 1 calc R
H9B H 0.3065 0.1364 0.5911 0.051 Uiso 1 1 calc R
H9C H 0.2825 0.1155 0.6818 0.051 Uiso 1 1 calc R
C10 C -0.2950(2) 0.08115(10) 0.67080(14) 0.0252(5) Uani 1 1 d .
C11 C -0.3739(2) 0.02204(11) 0.64588(16) 0.0306(5) Uani 1 1 d .
H11A H -0.3667 -0.0065 0.6931 0.046 Uiso 1 1 calc R
H11B H -0.3412 0.0018 0.5993 0.046 Uiso 1 1 calc R
H11C H -0.4638 0.0333 0.6294 0.046 Uiso 1 1 calc R
C12 C -0.3271(2) 0.12662(12) 0.59763(17) 0.0355(6) Uani 1 1 d .
H12A H -0.4193 0.1348 0.5886 0.053 Uiso 1 1 calc R
H12B H -0.3017 0.1083 0.5475 0.053 Uiso 1 1 calc R
H12C H -0.2808 0.1657 0.6103 0.053 Uiso 1 1 calc R
C13 C -0.3420(2) 0.11147(12) 0.74580(16) 0.0335(6) Uani 1 1 d .
H13A H -0.4342 0.1192 0.7333 0.050 Uiso 1 1 calc R
H13B H -0.2972 0.1509 0.7583 0.050 Uiso 1 1 calc R
H13C H -0.3249 0.0837 0.7938 0.050 Uiso 1 1 calc R
C14 C -0.1086(2) -0.03572(10) 0.78681(13) 0.0221(5) Uani 1 1 d .
C15 C -0.1522(2) -0.09163(10) 0.73040(14) 0.0246(5) Uani 1 1 d .
H15A H -0.1675 -0.1275 0.7647 0.037 Uiso 1 1 calc R
H15B H -0.0855 -0.1019 0.6967 0.037 Uiso 1 1 calc R
H15C H -0.2313 -0.0810 0.6940 0.037 Uiso 1 1 calc R
C16 C 0.0108(2) -0.05756(11) 0.84509(15) 0.0302(5) Uani 1 1 d .
H16A H 0.0446 -0.0231 0.8809 0.045 Uiso 1 1 calc R
H16B H 0.0760 -0.0715 0.8121 0.045 Uiso 1 1 calc R
H16C H -0.0124 -0.0920 0.8793 0.045 Uiso 1 1 calc R
C17 C -0.2094(2) -0.02162(11) 0.84291(14) 0.0289(5) Uani 1 1 d .
H17A H -0.2902 -0.0105 0.8087 0.043 Uiso 1 1 calc R
H17B H -0.1803 0.0130 0.8798 0.043 Uiso 1 1 calc R
H17C H -0.2223 -0.0584 0.8761 0.043 Uiso 1 1 calc R
C18 C -0.0159(2) 0.22232(9) 0.88235(13) 0.0194(4) Uani 1 1 d .
C19 C -0.0609(2) 0.24063(9) 0.80089(13) 0.0191(4) Uani 1 1 d .
H19 H -0.1478 0.2389 0.7760 0.023 Uiso 1 1 calc R
C20 C 0.0422(2) 0.26228(9) 0.76040(13) 0.0178(4) Uani 1 1 d .
C21 C 0.1569(2) 0.25510(9) 0.81955(12) 0.0174(4) Uani 1 1 d .
C22 C 0.1177(2) 0.22900(9) 0.89208(13) 0.0192(4) Uani 1 1 d .
H22 H 0.1742 0.2176 0.9404 0.023 Uiso 1 1 calc R
C23 C -0.0966(2) 0.20119(10) 0.94774(13) 0.0244(5) Uani 1 1 d .
C24 C -0.1165(2) 0.13089(10) 0.94252(14) 0.0255(5) Uani 1 1 d .
H24A H -0.1530 0.1195 0.8858 0.038 Uiso 1 1 calc R
H24B H -0.1751 0.1183 0.9809 0.038 Uiso 1 1 calc R
H24C H -0.0342 0.1099 0.9575 0.038 Uiso 1 1 calc R
C25 C -0.2280(3) 0.23310(13) 0.93212(17) 0.0414(7) Uani 1 1 d .
H25A H -0.2164 0.2783 0.9336 0.062 Uiso 1 1 calc R
H25B H -0.2788 0.2206 0.9751 0.062 Uiso 1 1 calc R
H25C H -0.2725 0.2208 0.8776 0.062 Uiso 1 1 calc R
C26 C -0.0293(3) 0.21758(12) 1.03413(15) 0.0408(7) Uani 1 1 d .
H26A H 0.0539 0.1967 1.0440 0.061 Uiso 1 1 calc R
H26B H -0.0818 0.2040 1.0756 0.061 Uiso 1 1 calc R
H26C H -0.0166 0.2626 1.0383 0.061 Uiso 1 1 calc R
C27 C 0.0079(2) 0.30094(9) 0.68070(13) 0.0202(4) Uani 1 1 d .
C28 C -0.1124(2) 0.27473(11) 0.62753(14) 0.0279(5) Uani 1 1 d .
H28A H -0.1840 0.2753 0.6596 0.042 Uiso 1 1 calc R
H28B H -0.0961 0.2319 0.6114 0.042 Uiso 1 1 calc R
H28C H -0.1336 0.3002 0.5777 0.042 Uiso 1 1 calc R
C29 C 0.1095(2) 0.30536(11) 0.62262(14) 0.0281(5) Uani 1 1 d .
H29A H 0.0758 0.3297 0.5735 0.042 Uiso 1 1 calc R
H29B H 0.1316 0.2635 0.6057 0.042 Uiso 1 1 calc R
H29C H 0.1861 0.3257 0.6516 0.042 Uiso 1 1 calc R
C30 C -0.0255(2) 0.36692(10) 0.70684(14) 0.0247(5) Uani 1 1 d .
H30A H 0.0497 0.3857 0.7397 0.037 Uiso 1 1 calc R
H30B H -0.0956 0.3649 0.7401 0.037 Uiso 1 1 calc R
H30C H -0.0518 0.3922 0.6573 0.037 Uiso 1 1 calc R
C31 C 0.2946(2) 0.27981(9) 0.82131(13) 0.0206(4) Uani 1 1 d .
C32 C 0.3668(2) 0.25303(10) 0.75418(14) 0.0241(5) Uani 1 1 d .
H32A H 0.3143 0.2575 0.6998 0.036 Uiso 1 1 calc R
H32B H 0.3848 0.2090 0.7655 0.036 Uiso 1 1 calc R
H32C H 0.4474 0.2755 0.7543 0.036 Uiso 1 1 calc R
C33 C 0.3768(2) 0.26470(10) 0.90477(14) 0.0271(5) Uani 1 1 d .
H33A H 0.3778 0.2197 0.9138 0.041 Uiso 1 1 calc R
H33B H 0.3407 0.2853 0.9497 0.041 Uiso 1 1 calc R
H33C H 0.4644 0.2795 0.9040 0.041 Uiso 1 1 calc R
C34 C 0.2902(2) 0.35119(10) 0.81679(16) 0.0282(5) Uani 1 1 d .
H34A H 0.3772 0.3678 0.8285 0.042 Uiso 1 1 calc R
H34B H 0.2390 0.3671 0.8578 0.042 Uiso 1 1 calc R
H34C H 0.2514 0.3641 0.7612 0.042 Uiso 1 1 calc R
C35 C 0.3643(2) 0.00400(10) 0.89418(14) 0.0237(5) Uani 1 1 d .
O1 O 0.30552(14) 0.11242(7) 0.82937(9) 0.0224(3) Uani 1 1 d .
O2 O 0.16243(14) 0.07071(7) 0.91418(9) 0.0232(3) Uani 1 1 d .
O3 O 0.37408(16) 0.10518(7) 0.97988(10) 0.0309(4) Uani 1 1 d .
F1 F 0.31216(13) -0.02058(6) 0.82231(8) 0.0307(3) Uani 1 1 d .
F2 F 0.48905(12) 0.00850(6) 0.89420(9) 0.0350(3) Uani 1 1 d .
F3 F 0.34193(14) -0.03364(6) 0.95432(9) 0.0368(3) Uani 1 1 d .
S1 S 0.29760(5) 0.08117(2) 0.90809(3) 0.02003(11) Uani 1 1 d .
Ce1 Ce 0.062624(11) 0.130577(5) 0.782890(7) 0.01569(4) Uani 1 1 d .

loop_
_atom_site_aniso_label
_atom_site_aniso_U_11
_atom_site_aniso_U_22
_atom_site_aniso_U_33
_atom_site_aniso_U_23
_atom_site_aniso_U_13
_atom_site_aniso_U_12
C1 0.0177(10) 0.0167(10) 0.0149(10) -0.0019(8) 0.0007(8) -0.0019(8)
C2 0.0187(11) 0.0195(10) 0.0179(10) 0.0016(8) -0.0011(8) -0.0013(8)
C3 0.0128(10) 0.0244(11) 0.0239(11) -0.0045(9) 0.0018(8) -0.0032(8)
C4 0.0182(11) 0.0181(10) 0.0183(10) 0.0007(8) 0.0000(8) -0.0043(8)
C5 0.0152(10) 0.0151(9) 0.0176(10) -0.0012(8) 0.0009(8) -0.0009(8)
C6 0.0176(11) 0.0198(10) 0.0182(10) 0.0002(8) 0.0040(8) -0.0017(8)
C7 0.0261(13) 0.0662(18) 0.0199(12) 0.0092(12) 0.0048(10) -0.0039(12)
C8 0.0296(14) 0.0351(14) 0.0475(16) 0.0055(12) 0.0219(12) 0.0059(11)
C9 0.0348(14) 0.0367(14) 0.0334(14) -0.0110(11) 0.0163(11) -0.0170(11)
C10 0.0143(11) 0.0291(12) 0.0312(13) -0.0002(10) -0.0002(9) 0.0009(9)
C11 0.0158(11) 0.0374(13) 0.0374(14) -0.0058(11) 0.0000(10) -0.0030(10)
C12 0.0192(12) 0.0400(14) 0.0455(16) 0.0087(12) -0.0017(11) 0.0046(10)
C13 0.0201(12) 0.0351(13) 0.0450(15) -0.0074(11) 0.0039(11) 0.0027(10)
C14 0.0220(11) 0.0219(11) 0.0227(11) 0.0032(9) 0.0043(9) -0.0053(9)
C15 0.0229(12) 0.0237(11) 0.0282(12) 0.0014(9) 0.0069(9) -0.0041(9)
C16 0.0327(13) 0.0287(12) 0.0277(12) 0.0105(10) -0.0009(10) -0.0092(10)
C17 0.0354(14) 0.0271(12) 0.0263(12) -0.0009(9) 0.0118(10) -0.0094(10)
C18 0.0267(12) 0.0138(9) 0.0198(11) -0.0018(8) 0.0099(9) 0.0010(8)
C19 0.0208(11) 0.0170(10) 0.0206(11) 0.0013(8) 0.0068(8) 0.0032(8)
C20 0.0213(11) 0.0142(9) 0.0189(10) 0.0014(8) 0.0065(8) 0.0031(8)
C21 0.0210(11) 0.0135(9) 0.0188(10) -0.0011(8) 0.0064(8) 0.0006(8)
C22 0.0276(12) 0.0154(10) 0.0149(10) -0.0010(8) 0.0040(9) 0.0013(9)
C23 0.0335(13) 0.0209(11) 0.0222(11) 0.0012(9) 0.0156(10) 0.0019(9)
C24 0.0295(13) 0.0242(11) 0.0238(12) 0.0020(9) 0.0080(10) -0.0054(9)
C25 0.0453(16) 0.0424(15) 0.0440(16) 0.0116(12) 0.0318(13) 0.0130(13)
C26 0.067(2) 0.0371(14) 0.0219(13) -0.0070(10) 0.0200(13) -0.0178(14)
C27 0.0214(11) 0.0193(10) 0.0209(11) 0.0066(8) 0.0057(9) 0.0050(9)
C28 0.0329(13) 0.0264(12) 0.0228(12) 0.0084(9) -0.0011(10) -0.0006(10)
C29 0.0311(13) 0.0335(13) 0.0222(12) 0.0107(10) 0.0118(10) 0.0092(10)
C30 0.0240(12) 0.0193(11) 0.0324(13) 0.0072(9) 0.0095(10) 0.0041(9)
C31 0.0212(11) 0.0164(10) 0.0244(11) 0.0002(8) 0.0039(9) -0.0009(8)
C32 0.0186(11) 0.0246(11) 0.0293(12) 0.0022(9) 0.0049(9) -0.0013(9)
C33 0.0257(12) 0.0230(11) 0.0308(13) -0.0021(9) -0.0016(10) -0.0036(9)
C34 0.0251(12) 0.0201(11) 0.0394(14) -0.0002(10) 0.0048(10) -0.0030(9)
C35 0.0231(12) 0.0198(11) 0.0252(12) -0.0024(9) -0.0063(9) 0.0041(9)
O1 0.0201(8) 0.0210(7) 0.0255(8) 0.0029(6) 0.0012(6) 0.0013(6)
O2 0.0245(8) 0.0241(8) 0.0216(8) 0.0032(6) 0.0052(6) 0.0032(6)
O3 0.0371(10) 0.0236(8) 0.0277(9) -0.0067(7) -0.0099(7) 0.0037(7)
F1 0.0301(7) 0.0274(7) 0.0305(7) -0.0120(6) -0.0093(6) 0.0075(6)
F2 0.0206(7) 0.0317(7) 0.0497(9) -0.0091(6) -0.0050(6) 0.0056(6)
F3 0.0484(9) 0.0229(7) 0.0365(8) 0.0084(6) -0.0028(7) 0.0058(6)
S1 0.0230(3) 0.0164(2) 0.0192(3) -0.00124(19) -0.0021(2) 0.0027(2)
Ce1 0.01630(7) 0.01457(6) 0.01599(7) 0.00045(4) 0.00162(5) 0.00091(4)

loop_
_atom_type_symbol
_atom_type_description
_atom_type_scat_dispersion_real
_atom_type_scat_dispersion_imag
_atom_type_scat_source
C C 0.0033 0.0016 'International Tables Vol C Tables 4.2.6.8 and 6.1.1.4'
H H 0.0000 0.0000 'International Tables Vol C Tables 4.2.6.8 and 6.1.1.4'
O O 0.0106 0.0060 'International Tables Vol C Tables 4.2.6.8 and 6.1.1.4'
F F 0.0171 0.0103 'International Tables Vol C Tables 4.2.6.8 and 6.1.1.4'
S S 0.1246 0.1234 'International Tables Vol C Tables 4.2.6.8 and 6.1.1.4'
Ce Ce -0.2486 2.6331 'International Tables Vol C Tables 4.2.6.8 and 6.1.1.4'

loop_
_geom_angle_atom_site_label_1
_geom_angle_atom_site_label_2
_geom_angle_atom_site_label_3
_geom_angle
C5 C1 C2 105.70(18)
C5 C1 C6 127.72(18)
C2 C1 C6 126.57(18)
C5 C1 Ce1 75.26(11)
C2 C1 Ce1 76.43(12)
C6 C1 Ce1 114.80(12)
C1 C2 C3 111.11(18)
C1 C2 Ce1 74.26(11)
C3 C2 Ce1 81.09(12)
C1 C2 H2 124.4
C3 C2 H2 124.4
Ce1 C2 H2 112.1
C2 C3 C4 106.04(18)
C2 C3 C10 120.58(19)
C4 C3 C10 132.22(19)
C2 C3 Ce1 70.33(11)
C4 C3 Ce1 74.04(11)
C10 C3 Ce1 129.40(14)
C5 C4 C3 106.39(18)
C5 C4 C14 118.26(18)
C3 C4 C14 133.93(19)
C5 C4 Ce1 70.61(11)
C3 C4 Ce1 77.16(11)
C14 C4 Ce1 126.86(13)
C1 C5 C4 110.65(18)
C1 C5 Ce1 75.28(11)
C4 C5 Ce1 80.32(12)
C1 C5 H5 124.7
C4 C5 H5 124.7
Ce1 C5 H5 111.8
C1 C6 C7 110.57(17)
C1 C6 C9 110.00(17)
C7 C6 C9 109.23(19)
C1 C6 C8 110.47(17)
C7 C6 C8 108.3(2)
C9 C6 C8 108.27(19)
C6 C7 H7A 109.5
C6 C7 H7B 109.5
H7A C7 H7B 109.5
C6 C7 H7C 109.5
H7A C7 H7C 109.5
H7B C7 H7C 109.5
C6 C8 H8A 109.5
C6 C8 H8B 109.5
H8A C8 H8B 109.5
C6 C8 H8C 109.5
H8A C8 H8C 109.5
H8B C8 H8C 109.5
C6 C9 H9A 109.5
C6 C9 H9B 109.5
H9A C9 H9B 109.5
C6 C9 H9C 109.5
H9A C9 H9C 109.5
H9B C9 H9C 109.5
C13 C10 C12 106.6(2)
C13 C10 C11 109.68(19)
C12 C10 C11 105.61(19)
C13 C10 C3 114.54(18)
C12 C10 C3 109.81(19)
C11 C10 C3 110.15(18)
C10 C11 H11A 109.5
C10 C11 H11B 109.5
H11A C11 H11B 109.5
C10 C11 H11C 109.5
H11A C11 H11C 109.5
H11B C11 H11C 109.5
C10 C12 H12A 109.5
C10 C12 H12B 109.5
H12A C12 H12B 109.5
C10 C12 H12C 109.5
H12A C12 H12C 109.5
H12B C12 H12C 109.5
C10 C13 H13A 109.5
C10 C13 H13B 109.5
H13A C13 H13B 109.5
C10 C13 H13C 109.5
H13A C13 H13C 109.5
H13B C13 H13C 109.5
C17 C14 C16 105.70(19)
C17 C14 C15 109.66(18)
C16 C14 C15 106.10(18)
C17 C14 C4 116.17(18)
C16 C14 C4 111.02(17)
C15 C14 C4 107.75(17)
C14 C15 H15A 109.5
C14 C15 H15B 109.5
H15A C15 H15B 109.5
C14 C15 H15C 109.5
H15A C15 H15C 109.5
H15B C15 H15C 109.5
C14 C16 H16A 109.5
C14 C16 H16B 109.5
H16A C16 H16B 109.5
C14 C16 H16C 109.5
H16A C16 H16C 109.5
H16B C16 H16C 109.5
C14 C17 H17A 109.5
C14 C17 H17B 109.5
H17A C17 H17B 109.5
C14 C17 H17C 109.5
H17A C17 H17C 109.5
H17B C17 H17C 109.5
C19 C18 C22 106.06(18)
C19 C18 C23 126.7(2)
C22 C18 C23 127.18(19)
C19 C18 Ce1 74.57(11)
C22 C18 Ce1 75.95(12)
C23 C18 Ce1 116.26(13)
C18 C19 C20 110.60(19)
C18 C19 Ce1 75.90(12)
C20 C19 Ce1 80.00(12)
C18 C19 H19 124.7
C20 C19 H19 124.7
Ce1 C19 H19 111.5
C19 C20 C21 106.17(18)
C19 C20 C27 117.54(18)
C21 C20 C27 133.91(19)
C19 C20 Ce1 70.52(11)
C21 C20 Ce1 76.58(11)
C27 C20 Ce1 130.30(13)
C22 C21 C20 106.31(18)
C22 C21 C31 120.38(18)
C20 C21 C31 132.28(18)
C22 C21 Ce1 70.92(11)
C20 C21 Ce1 74.36(11)
C31 C21 Ce1 128.17(13)
C18 C22 C21 110.73(18)
C18 C22 Ce1 74.62(11)
C21 C22 Ce1 80.08(11)
C18 C22 H22 124.6
C21 C22 H22 124.6
Ce1 C22 H22 112.6
C26 C23 C18 110.05(19)
C26 C23 C24 108.83(19)
C18 C23 C24 110.02(17)
C26 C23 C25 109.9(2)
C18 C23 C25 109.43(18)
C24 C23 C25 108.6(2)
C23 C24 H24A 109.5
C23 C24 H24B 109.5
H24A C24 H24B 109.5
C23 C24 H24C 109.5
H24A C24 H24C 109.5
H24B C24 H24C 109.5
C23 C25 H25A 109.5
C23 C25 H25B 109.5
H25A C25 H25B 109.5
C23 C25 H25C 109.5
H25A C25 H25C 109.5
H25B C25 H25C 109.5
C23 C26 H26A 109.5
C23 C26 H26B 109.5
H26A C26 H26B 109.5
C23 C26 H26C 109.5
H26A C26 H26C 109.5
H26B C26 H26C 109.5
C29 C27 C30 108.81(18)
C29 C27 C28 105.66(18)
C30 C27 C28 106.92(18)
C29 C27 C20 116.96(17)
C30 C27 C20 107.48(17)
C28 C27 C20 110.60(17)
C27 C28 H28A 109.5
C27 C28 H28B 109.5
H28A C28 H28B 109.5
C27 C28 H28C 109.5
H28A C28 H28C 109.5
H28B C28 H28C 109.5
C27 C29 H29A 109.5
C27 C29 H29B 109.5
H29A C29 H29B 109.5
C27 C29 H29C 109.5
H29A C29 H29C 109.5
H29B C29 H29C 109.5
C27 C30 H30A 109.5
C27 C30 H30B 109.5
H30A C30 H30B 109.5
C27 C30 H30C 109.5
H30A C30 H30C 109.5
H30B C30 H30C 109.5
C32 C31 C34 110.88(18)
C32 C31 C33 106.01(18)
C34 C31 C33 105.24(18)
C32 C31 C21 114.89(17)
C34 C31 C21 108.68(17)
C33 C31 C21 110.70(18)
C31 C32 H32A 109.5
C31 C32 H32B 109.5
H32A C32 H32B 109.5
C31 C32 H32C 109.5
H32A C32 H32C 109.5
H32B C32 H32C 109.5
C31 C33 H33A 109.5
C31 C33 H33B 109.5
H33A C33 H33B 109.5
C31 C33 H33C 109.5
H33A C33 H33C 109.5
H33B C33 H33C 109.5
C31 C34 H34A 109.5
C31 C34 H34B 109.5
H34A C34 H34B 109.5
C31 C34 H34C 109.5
H34A C34 H34C 109.5
H34B C34 H34C 109.5
F3 C35 F2 109.29(17)
F3 C35 F1 108.29(18)
F2 C35 F1 108.43(19)
F3 C35 S1 110.60(16)
F2 C35 S1 109.59(15)
F1 C35 S1 110.59(14)
S1 O1 Ce1 98.42(7)
S1 O2 Ce1 98.78(7)
O3 S1 O1 117.27(10)
O3 S1 O2 116.44(10)
O1 S1 O2 108.06(9)
O3 S1 C35 104.39(9)
O1 S1 C35 103.71(10)
O2 S1 C35 105.40(10)
O3 S1 Ce1 135.24(7)
O1 S1 Ce1 54.37(6)
O2 S1 Ce1 54.01(6)
C35 S1 Ce1 120.37(7)
O2 Ce1 O1 54.30(5)
O2 Ce1 C19 119.04(5)
O1 Ce1 C19 124.35(6)
O2 Ce1 C18 89.53(5)
O1 Ce1 C18 107.72(6)
C19 Ce1 C18 29.52(6)
O2 Ce1 C5 86.86(5)
O1 Ce1 C5 89.95(5)
C19 Ce1 C5 144.54(6)
C18 Ce1 C5 155.18(6)
O2 Ce1 C1 113.44(5)
O1 Ce1 C1 95.28(5)
C19 Ce1 C1 126.16(6)
C18 Ce1 C1 154.45(6)
C5 Ce1 C1 29.46(6)
O2 Ce1 C22 80.03(5)
O1 Ce1 C22 79.66(6)
C19 Ce1 C22 47.97(6)
C18 Ce1 C22 29.43(6)
C5 Ce1 C22 166.45(6)
C1 Ce1 C22 159.29(6)
O2 Ce1 C2 132.83(5)
O1 Ce1 C2 123.96(5)
C19 Ce1 C2 99.65(6)
C18 Ce1 C2 125.61(6)
C5 Ce1 C2 47.58(6)
C1 Ce1 C2 29.31(6)
C22 Ce1 C2 145.97(6)
O2 Ce1 C20 127.81(5)
O1 Ce1 C20 103.85(5)
C19 Ce1 C20 29.47(6)
C18 Ce1 C20 48.89(6)
C5 Ce1 C20 144.48(6)
C1 Ce1 C20 115.51(6)
C22 Ce1 C20 48.00(6)
C2 Ce1 C20 99.23(6)
O2 Ce1 C4 87.44(5)
O1 Ce1 C4 113.28(5)
C19 Ce1 C4 121.84(6)
C18 Ce1 C4 126.26(6)
C5 Ce1 C4 29.07(6)
C1 Ce1 C4 48.55(6)
C22 Ce1 C4 151.54(6)
C2 Ce1 C4 47.49(6)
C20 Ce1 C4 139.99(6)
O2 Ce1 C21 101.74(5)
O1 Ce1 C21 77.46(5)
C19 Ce1 C21 48.07(6)
C18 Ce1 C21 48.58(6)
C5 Ce1 C21 155.85(6)
C1 Ce1 C21 130.35(6)
C22 Ce1 C21 28.99(6)
C2 Ce1 C21 124.79(6)
C20 Ce1 C21 29.06(6)
C4 Ce1 C21 168.89(6)
O2 Ce1 C3 114.24(6)
O1 Ce1 C3 137.44(5)
C19 Ce1 C3 97.57(6)
C18 Ce1 C3 113.29(6)
C5 Ce1 C3 47.52(6)
C1 Ce1 C3 48.18(6)
C22 Ce1 C3 142.44(6)
C2 Ce1 C3 28.57(6)
C20 Ce1 C3 111.25(6)
C4 Ce1 C3 28.80(6)
C21 Ce1 C3 140.31(6)

loop_
_geom_bond_atom_site_label_1
_geom_bond_atom_site_label_2
_geom_bond_distance
C1 C5 1.407(3)
C1 C2 1.407(3)
C1 C6 1.521(3)
C1 Ce1 2.7661(19)
C2 C3 1.419(3)
C2 Ce1 2.794(2)
C2 H2 0.9500
C3 C4 1.448(3)
C3 C10 1.551(3)
C3 Ce1 2.931(2)
C4 C5 1.425(3)
C4 C14 1.550(3)
C4 Ce1 2.890(2)
C5 Ce1 2.7658(19)
C5 H5 0.9500
C6 C7 1.525(3)
C6 C9 1.528(3)
C6 C8 1.533(3)
C7 H7A 0.9800
C7 H7B 0.9800
C7 H7C 0.9800
C8 H8A 0.9800
C8 H8B 0.9800
C8 H8C 0.9800
C9 H9A 0.9800
C9 H9B 0.9800
C9 H9C 0.9800
C10 C13 1.531(3)
C10 C12 1.543(3)
C10 C11 1.544(3)
C11 H11A 0.9800
C11 H11B 0.9800
C11 H11C 0.9800
C12 H12A 0.9800
C12 H12B 0.9800
C12 H12C 0.9800
C13 H13A 0.9800
C13 H13B 0.9800
C13 H13C 0.9800
C14 C17 1.531(3)
C14 C16 1.540(3)
C14 C15 1.545(3)
C15 H15A 0.9800
C15 H15B 0.9800
C15 H15C 0.9800
C16 H16A 0.9800
C16 H16B 0.9800
C16 H16C 0.9800
C17 H17A 0.9800
C17 H17B 0.9800
C17 H17C 0.9800
C18 C19 1.401(3)
C18 C22 1.406(3)
C18 C23 1.527(3)
C18 Ce1 2.758(2)
C19 C20 1.431(3)
C19 Ce1 2.741(2)
C19 H19 0.9500
C20 C21 1.444(3)
C20 C27 1.542(3)
C20 Ce1 2.864(2)
C21 C22 1.423(3)
C21 C31 1.546(3)
C21 Ce1 2.893(2)
C22 Ce1 2.775(2)
C22 H22 0.9500
C23 C26 1.525(3)
C23 C24 1.529(3)
C23 C25 1.537(3)
C24 H24A 0.9800
C24 H24B 0.9800
C24 H24C 0.9800
C25 H25A 0.9800
C25 H25B 0.9800
C25 H25C 0.9800
C26 H26A 0.9800
C26 H26B 0.9800
C26 H26C 0.9800
C27 C29 1.533(3)
C27 C30 1.539(3)
C27 C28 1.539(3)
C28 H28A 0.9800
C28 H28B 0.9800
C28 H28C 0.9800
C29 H29A 0.9800
C29 H29B 0.9800
C29 H29C 0.9800
C30 H30A 0.9800
C30 H30B 0.9800
C30 H30C 0.9800
C31 C32 1.534(3)
C31 C34 1.539(3)
C31 C33 1.540(3)
C32 H32A 0.9800
C32 H32B 0.9800
C32 H32C 0.9800
C33 H33A 0.9800
C33 H33B 0.9800
C33 H33C 0.9800
C34 H34A 0.9800
C34 H34B 0.9800
C34 H34C 0.9800
C35 F3 1.320(3)
C35 F2 1.321(3)
C35 F1 1.331(2)
C35 S1 1.832(2)
O1 S1 1.4622(16)
O1 Ce1 2.5992(15)
O2 S1 1.4635(16)
O2 Ce1 2.5899(14)
O3 S1 1.4207(16)
S1 Ce1 3.1633(6)

loop_
_geom_torsion_atom_site_label_1
_geom_torsion_atom_site_label_2
_geom_torsion_atom_site_label_3
_geom_torsion_atom_site_label_4
_geom_torsion
C5 C1 C2 C3 -3.5(2)
C6 C1 C2 C3 175.34(18)
Ce1 C1 C2 C3 -73.67(15)
C5 C1 C2 Ce1 70.13(13)
C6 C1 C2 Ce1 -111.00(19)
C1 C2 C3 C4 3.2(2)
Ce1 C2 C3 C4 -66.01(14)
C1 C2 C3 C10 -165.91(18)
Ce1 C2 C3 C10 124.87(18)
C1 C2 C3 Ce1 69.22(15)
C2 C3 C4 C5 -1.6(2)
C10 C3 C4 C5 165.8(2)
Ce1 C3 C4 C5 -65.04(13)
C2 C3 C4 C14 -167.1(2)
C10 C3 C4 C14 0.2(4)
Ce1 C3 C4 C14 129.4(2)
C2 C3 C4 Ce1 63.48(14)
C10 C3 C4 Ce1 -129.2(2)
C2 C1 C5 C4 2.5(2)
C6 C1 C5 C4 -176.37(18)
Ce1 C1 C5 C4 73.46(14)
C2 C1 C5 Ce1 -70.97(14)
C6 C1 C5 Ce1 110.2(2)
C3 C4 C5 C1 -0.6(2)
C14 C4 C5 C1 167.67(17)
Ce1 C4 C5 C1 -70.14(14)
C3 C4 C5 Ce1 69.56(14)
C14 C4 C5 Ce1 -122.19(16)
C5 C1 C6 C7 142.7(2)
C2 C1 C6 C7 -35.9(3)
Ce1 C1 C6 C7 -127.13(17)
C5 C1 C6 C9 -96.6(2)
C2 C1 C6 C9 84.8(3)
Ce1 C1 C6 C9 -6.4(2)
C5 C1 C6 C8 22.9(3)
C2 C1 C6 C8 -155.7(2)
Ce1 C1 C6 C8 113.06(17)
C2 C3 C10 C13 -120.5(2)
C4 C3 C10 C13 73.7(3)
Ce1 C3 C10 C13 -31.6(3)
C2 C3 C10 C12 -0.5(3)
C4 C3 C10 C12 -166.4(2)
Ce1 C3 C10 C12 88.3(2)
C2 C3 C10 C11 115.4(2)
C4 C3 C10 C11 -50.5(3)
Ce1 C3 C10 C11 -155.82(15)
C5 C4 C14 C17 156.41(19)
C3 C4 C14 C17 -39.3(3)
Ce1 C4 C14 C17 70.3(2)
C5 C4 C14 C16 35.6(3)
C3 C4 C14 C16 -160.1(2)
Ce1 C4 C14 C16 -50.5(2)
C5 C4 C14 C15 -80.2(2)
C3 C4 C14 C15 84.1(3)
Ce1 C4 C14 C15 -166.25(14)
C22 C18 C19 C20 -3.4(2)
C23 C18 C19 C20 175.08(19)
Ce1 C18 C19 C20 -73.41(15)
C22 C18 C19 Ce1 70.03(14)
C23 C18 C19 Ce1 -111.5(2)
C18 C19 C20 C21 1.7(2)
Ce1 C19 C20 C21 -68.97(13)
C18 C19 C20 C27 -163.19(18)
Ce1 C19 C20 C27 126.10(17)
C18 C19 C20 Ce1 70.70(14)
C19 C20 C21 C22 0.6(2)
C27 C20 C21 C22 161.9(2)
Ce1 C20 C21 C22 -64.18(13)
C19 C20 C21 C31 -167.4(2)
C27 C20 C21 C31 -6.1(4)
Ce1 C20 C21 C31 127.8(2)
C19 C20 C21 Ce1 64.78(13)
C27 C20 C21 Ce1 -133.9(2)
C19 C18 C22 C21 3.8(2)
C23 C18 C22 C21 -174.67(19)
Ce1 C18 C22 C21 72.84(15)
C19 C18 C22 Ce1 -69.06(14)
C23 C18 C22 Ce1 112.5(2)
C20 C21 C22 C18 -2.7(2)
C31 C21 C22 C18 167.00(17)
Ce1 C21 C22 C18 -69.26(14)
C20 C21 C22 Ce1 66.52(13)
C31 C21 C22 Ce1 -123.73(17)
C19 C18 C23 C26 -150.4(2)
C22 C18 C23 C26 27.7(3)
Ce1 C18 C23 C26 119.69(18)
C19 C18 C23 C24 89.7(3)
C22 C18 C23 C24 -92.2(3)
Ce1 C18 C23 C24 -0.2(2)
C19 C18 C23 C25 -29.6(3)
C22 C18 C23 C25 148.5(2)
Ce1 C18 C23 C25 -119.50(18)
C19 C20 C27 C29 -160.05(19)
C21 C20 C27 C29 40.2(3)
Ce1 C20 C27 C29 -73.0(2)
C19 C20 C27 C30 77.3(2)
C21 C20 C27 C30 -82.4(3)
Ce1 C20 C27 C30 164.39(14)
C19 C20 C27 C28 -39.1(3)
C21 C20 C27 C28 161.2(2)
Ce1 C20 C27 C28 48.0(2)
C22 C21 C31 C32 126.5(2)
C20 C21 C31 C32 -66.9(3)
Ce1 C21 C31 C32 37.7(2)
C22 C21 C31 C34 -108.7(2)
C20 C21 C31 C34 58.0(3)
Ce1 C21 C31 C34 162.55(14)
C22 C21 C31 C33 6.5(3)
C20 C21 C31 C33 173.1(2)
Ce1 C21 C31 C33 -82.3(2)
Ce1 O1 S1 O3 -127.83(9)
Ce1 O1 S1 O2 6.20(9)
Ce1 O1 S1 C35 117.74(8)
Ce1 O2 S1 O3 128.24(8)
Ce1 O2 S1 O1 -6.23(9)
Ce1 O2 S1 C35 -116.62(8)
F3 C35 S1 O3 68.36(17)
F2 C35 S1 O3 -52.20(18)
F1 C35 S1 O3 -171.69(16)
F3 C35 S1 O1 -168.31(14)
F2 C35 S1 O1 71.14(16)
F1 C35 S1 O1 -48.35(18)
F3 C35 S1 O2 -54.84(16)
F2 C35 S1 O2 -175.40(14)
F1 C35 S1 O2 65.12(18)
F3 C35 S1 Ce1 -111.81(13)
F2 C35 S1 Ce1 127.63(12)
F1 C35 S1 Ce1 8.1(2)
S1 O2 Ce1 O1 4.10(6)
S1 O2 Ce1 C19 -109.22(8)
S1 O2 Ce1 C18 -108.28(8)
S1 O2 Ce1 C5 96.29(8)
S1 O2 Ce1 C1 83.25(8)
S1 O2 Ce1 C22 -80.27(8)
S1 O2 Ce1 C2 109.88(9)
S1 O2 Ce1 C20 -75.27(9)
S1 O2 Ce1 C4 125.39(8)
S1 O2 Ce1 C21 -60.92(8)
S1 O2 Ce1 C3 136.26(7)
S1 O1 Ce1 O2 -4.10(6)
S1 O1 Ce1 C19 99.37(8)
S1 O1 Ce1 C18 72.00(8)
S1 O1 Ce1 C5 -90.27(8)
S1 O1 Ce1 C1 -119.28(8)
S1 O1 Ce1 C22 81.00(8)
S1 O1 Ce1 C2 -125.78(8)
S1 O1 Ce1 C20 122.79(8)
S1 O1 Ce1 C4 -72.44(9)
S1 O1 Ce1 C21 110.51(8)
S1 O1 Ce1 C3 -92.08(10)
C18 C19 Ce1 O2 1.91(14)
C20 C19 Ce1 O2 116.28(12)
C18 C19 Ce1 O1 -62.69(14)
C20 C19 Ce1 O1 51.68(14)
C20 C19 Ce1 C18 114.37(18)
C18 C19 Ce1 C5 134.08(13)
C20 C19 Ce1 C5 -111.55(14)
C18 C19 Ce1 C1 167.70(11)
C20 C19 Ce1 C1 -77.93(14)
C18 C19 Ce1 C22 -38.02(12)
C20 C19 Ce1 C22 76.35(13)
C18 C19 Ce1 C2 153.93(12)
C20 C19 Ce1 C2 -91.71(13)
C18 C19 Ce1 C20 -114.37(18)
C18 C19 Ce1 C4 108.45(13)
C20 C19 Ce1 C4 -137.19(12)
C18 C19 Ce1 C21 -77.38(13)
C20 C19 Ce1 C21 36.99(11)
C18 C19 Ce1 C3 125.10(13)
C20 C19 Ce1 C3 -120.54(12)
C19 C18 Ce1 O2 -178.33(13)
C22 C18 Ce1 O2 70.27(12)
C23 C18 Ce1 O2 -54.56(15)
C19 C18 Ce1 O1 129.64(12)
C22 C18 Ce1 O1 18.24(13)
C23 C18 Ce1 O1 -106.59(15)
C22 C18 Ce1 C19 -111.40(18)
C23 C18 Ce1 C19 123.8(2)
C19 C18 Ce1 C5 -96.86(17)
C22 C18 Ce1 C5 151.74(14)
C23 C18 Ce1 C5 26.9(2)
C19 C18 Ce1 C1 -23.5(2)
C22 C18 Ce1 C1 -134.90(15)
C23 C18 Ce1 C1 100.27(19)
C19 C18 Ce1 C22 111.40(18)
C23 C18 Ce1 C22 -124.8(2)
C19 C18 Ce1 C2 -32.21(15)
C22 C18 Ce1 C2 -143.60(11)
C23 C18 Ce1 C2 91.56(16)
C19 C18 Ce1 C20 36.50(12)
C22 C18 Ce1 C20 -74.90(13)
C23 C18 Ce1 C20 160.27(19)
C19 C18 Ce1 C4 -91.85(13)
C22 C18 Ce1 C4 156.75(11)
C23 C18 Ce1 C4 31.91(18)
C19 C18 Ce1 C21 75.49(13)
C22 C18 Ce1 C21 -35.90(11)
C23 C18 Ce1 C21 -160.74(19)
C19 C18 Ce1 C3 -62.01(14)
C22 C18 Ce1 C3 -173.41(11)
C23 C18 Ce1 C3 61.76(17)
C1 C5 Ce1 O2 -155.12(12)
C4 C5 Ce1 O2 90.38(12)
C1 C5 Ce1 O1 -100.88(12)
C4 C5 Ce1 O1 144.62(12)
C1 C5 Ce1 C19 65.34(16)
C4 C5 Ce1 C19 -49.16(16)
C1 C5 Ce1 C18 122.83(16)
C4 C5 Ce1 C18 8.3(2)
C4 C5 Ce1 C1 -114.50(17)
C1 C5 Ce1 C22 -140.5(2)
C4 C5 Ce1 C22 105.0(3)
C1 C5 Ce1 C2 38.38(11)
C4 C5 Ce1 C2 -76.12(13)
C1 C5 Ce1 C20 13.37(17)
C4 C5 Ce1 C20 -101.13(14)
C1 C5 Ce1 C4 114.50(17)
C1 C5 Ce1 C21 -43.1(2)
C4 C5 Ce1 C21 -157.56(13)
C1 C5 Ce1 C3 77.46(13)
C4 C5 Ce1 C3 -37.04(11)
C5 C1 Ce1 O2 27.25(13)
C2 C1 Ce1 O2 137.83(11)
C6 C1 Ce1 O2 -97.86(14)
C5 C1 Ce1 O1 80.47(12)
C2 C1 Ce1 O1 -168.95(12)
C6 C1 Ce1 O1 -44.64(14)
C5 C1 Ce1 C19 -139.22(12)
C2 C1 Ce1 C19 -28.65(15)
C6 C1 Ce1 C19 95.66(15)
C5 C1 Ce1 C18 -125.14(15)
C2 C1 Ce1 C18 -14.6(2)
C6 C1 Ce1 C18 109.75(17)
C2 C1 Ce1 C5 110.57(17)
C6 C1 Ce1 C5 -125.1(2)
C5 C1 Ce1 C22 155.09(16)
C2 C1 Ce1 C22 -94.3(2)
C6 C1 Ce1 C22 30.0(3)
C5 C1 Ce1 C2 -110.57(17)
C6 C1 Ce1 C2 124.3(2)
C5 C1 Ce1 C20 -171.44(11)
C2 C1 Ce1 C20 -60.86(13)
C6 C1 Ce1 C20 63.45(15)
C5 C1 Ce1 C4 -36.14(11)
C2 C1 Ce1 C4 74.43(13)
C6 C1 Ce1 C4 -161.26(17)
C5 C1 Ce1 C21 158.50(11)
C2 C1 Ce1 C21 -90.93(13)
C6 C1 Ce1 C21 33.38(17)
C5 C1 Ce1 C3 -75.01(13)
C2 C1 Ce1 C3 35.56(12)
C6 C1 Ce1 C3 159.87(17)
C18 C22 Ce1 O2 -107.12(12)
C21 C22 Ce1 O2 138.00(13)
C18 C22 Ce1 O1 -162.35(12)
C21 C22 Ce1 O1 82.76(12)
C18 C22 Ce1 C19 38.15(12)
C21 C22 Ce1 C19 -76.73(13)
C21 C22 Ce1 C18 -114.88(18)
C18 C22 Ce1 C5 -121.9(3)
C21 C22 Ce1 C5 123.2(2)
C18 C22 Ce1 C1 120.24(18)
C21 C22 Ce1 C1 5.4(2)
C18 C22 Ce1 C2 59.53(17)
C21 C22 Ce1 C2 -55.35(18)
C18 C22 Ce1 C20 78.19(13)
C21 C22 Ce1 C20 -36.69(11)
C18 C22 Ce1 C4 -41.91(19)
C21 C22 Ce1 C4 -156.79(12)
C18 C22 Ce1 C21 114.88(18)
C18 C22 Ce1 C3 9.96(17)
C21 C22 Ce1 C3 -104.92(14)
C1 C2 Ce1 O2 -57.12(14)
C3 C2 Ce1 O2 57.89(14)
C1 C2 Ce1 O1 13.30(14)
C3 C2 Ce1 O1 128.32(12)
C1 C2 Ce1 C19 156.88(12)
C3 C2 Ce1 C19 -88.10(13)
C1 C2 Ce1 C18 172.33(11)
C3 C2 Ce1 C18 -72.65(14)
C1 C2 Ce1 C5 -38.59(11)
C3 C2 Ce1 C5 76.42(13)
C3 C2 Ce1 C1 115.01(18)
C1 C2 Ce1 C22 140.94(13)
C3 C2 Ce1 C22 -104.05(15)
C1 C2 Ce1 C20 127.00(12)
C3 C2 Ce1 C20 -117.99(12)
C1 C2 Ce1 C4 -78.37(13)
C3 C2 Ce1 C4 36.65(12)
C1 C2 Ce1 C21 111.89(12)
C3 C2 Ce1 C21 -133.10(12)
C1 C2 Ce1 C3 -115.01(18)
C19 C20 Ce1 O2 -82.87(13)
C21 C20 Ce1 O2 29.97(14)
C27 C20 Ce1 O2 167.07(16)
C19 C20 Ce1 O1 -138.15(12)
C21 C20 Ce1 O1 -25.32(12)
C27 C20 Ce1 O1 111.78(17)
C21 C20 Ce1 C19 112.84(18)
C27 C20 Ce1 C19 -110.1(2)
C19 C20 Ce1 C18 -36.57(12)
C21 C20 Ce1 C18 76.27(13)
C27 C20 Ce1 C18 -146.6(2)
C19 C20 Ce1 C5 111.74(14)
C21 C20 Ce1 C5 -135.42(12)
C27 C20 Ce1 C5 1.7(2)
C19 C20 Ce1 C1 118.98(12)
C21 C20 Ce1 C1 -128.18(12)
C27 C20 Ce1 C1 8.91(19)
C19 C20 Ce1 C22 -76.24(13)
C21 C20 Ce1 C22 36.60(11)
C27 C20 Ce1 C22 173.7(2)
C19 C20 Ce1 C2 93.31(13)
C21 C20 Ce1 C2 -153.85(12)
C27 C20 Ce1 C2 -16.76(18)
C19 C20 Ce1 C4 63.89(15)
C21 C20 Ce1 C4 176.73(11)
C27 C20 Ce1 C4 -46.2(2)
C19 C20 Ce1 C21 -112.84(18)
C27 C20 Ce1 C21 137.1(2)
C19 C20 Ce1 C3 66.36(13)
C21 C20 Ce1 C3 179.20(11)
C27 C20 Ce1 C3 -43.71(19)
C5 C4 Ce1 O2 -88.14(12)
C3 C4 Ce1 O2 159.09(12)
C14 C4 Ce1 O2 23.18(17)
C5 C4 Ce1 O1 -39.07(13)
C3 C4 Ce1 O1 -151.84(11)
C14 C4 Ce1 O1 72.24(17)
C5 C4 Ce1 C19 148.89(11)
C3 C4 Ce1 C19 36.12(14)
C14 C4 Ce1 C19 -99.79(17)
C5 C4 Ce1 C18 -175.67(11)
C3 C4 Ce1 C18 71.56(14)
C14 C4 Ce1 C18 -64.36(18)
C3 C4 Ce1 C5 -112.77(17)
C14 C4 Ce1 C5 111.3(2)
C5 C4 Ce1 C1 36.66(11)
C3 C4 Ce1 C1 -76.11(13)
C14 C4 Ce1 C1 148.0(2)
C5 C4 Ce1 C22 -151.65(13)
C3 C4 Ce1 C22 95.58(16)
C14 C4 Ce1 C22 -40.3(2)
C5 C4 Ce1 C2 76.43(13)
C3 C4 Ce1 C2 -36.34(12)
C14 C4 Ce1 C2 -172.3(2)
C5 C4 Ce1 C20 117.55(12)
C3 C4 Ce1 C20 4.79(17)
C14 C4 Ce1 C20 -131.13(16)
C5 C4 Ce1 C21 125.8(3)
C3 C4 Ce1 C21 13.1(4)
C14 C4 Ce1 C21 -122.9(3)
C5 C4 Ce1 C3 112.77(17)
C14 C4 Ce1 C3 -135.9(2)
C22 C21 Ce1 O2 -42.31(13)
C20 C21 Ce1 O2 -156.23(11)
C31 C21 Ce1 O2 71.82(17)
C22 C21 Ce1 O1 -91.26(12)
C20 C21 Ce1 O1 154.83(12)
C31 C21 Ce1 O1 22.88(16)
C22 C21 Ce1 C19 76.36(13)
C20 C21 Ce1 C19 -37.55(11)
C31 C21 Ce1 C19 -169.5(2)
C22 C21 Ce1 C18 36.47(12)
C20 C21 Ce1 C18 -77.44(13)
C31 C21 Ce1 C18 150.6(2)
C22 C21 Ce1 C5 -151.37(14)
C20 C21 Ce1 C5 94.71(17)
C31 C21 Ce1 C5 -37.2(3)
C22 C21 Ce1 C1 -177.52(11)
C20 C21 Ce1 C1 68.57(14)
C31 C21 Ce1 C1 -63.38(19)
C20 C21 Ce1 C22 -113.92(18)
C31 C21 Ce1 C22 114.1(2)
C22 C21 Ce1 C2 145.90(12)
C20 C21 Ce1 C2 31.98(14)
C31 C21 Ce1 C2 -99.97(17)
C22 C21 Ce1 C20 113.92(18)
C31 C21 Ce1 C20 -132.0(2)
C22 C21 Ce1 C4 102.9(3)
C20 C21 Ce1 C4 -11.0(4)
C31 C21 Ce1 C4 -142.9(3)
C22 C21 Ce1 C3 112.75(13)
C20 C21 Ce1 C3 -1.17(16)
C31 C21 Ce1 C3 -133.12(16)
C2 C3 Ce1 O2 -137.05(12)
C4 C3 Ce1 O2 -23.01(13)
C10 C3 Ce1 O2 109.02(18)
C2 C3 Ce1 O1 -74.18(14)
C4 C3 Ce1 O1 39.86(15)
C10 C3 Ce1 O1 171.90(15)
C2 C3 Ce1 C19 96.31(13)
C4 C3 Ce1 C19 -149.65(12)
C10 C3 Ce1 C19 -17.62(19)
C2 C3 Ce1 C18 122.34(12)
C4 C3 Ce1 C18 -123.62(12)
C10 C3 Ce1 C18 8.4(2)
C2 C3 Ce1 C5 -76.64(13)
C4 C3 Ce1 C5 37.40(12)
C10 C3 Ce1 C5 169.4(2)
C2 C3 Ce1 C1 -36.53(12)
C4 C3 Ce1 C1 77.51(13)
C10 C3 Ce1 C1 -150.5(2)
C2 C3 Ce1 C22 117.03(13)
C4 C3 Ce1 C22 -128.92(13)
C10 C3 Ce1 C22 3.1(2)
C4 C3 Ce1 C2 114.04(18)
C10 C3 Ce1 C2 -113.9(2)
C2 C3 Ce1 C20 69.26(13)
C4 C3 Ce1 C20 -176.70(12)
C10 C3 Ce1 C20 -44.66(19)
C2 C3 Ce1 C4 -114.04(18)
C10 C3 Ce1 C4 132.0(2)
C2 C3 Ce1 C21 69.87(15)
C4 C3 Ce1 C21 -176.09(11)
C10 C3 Ce1 C21 -44.1(2)
